data_4336423
loop_
_publ_author_name
'Jens Beckmann'
'Emanuel Hupf'
'Enno Lork'
'Stefan Mebs'

_publ_contact_author_email j.beckmann@uni-bremen.de
_publ_contact_author_name 'Jens Beckmann'
_publ_section_title
;
 Peri-Substituted (Ace)Naphthylphosphinoboranes. (Frustrated) Lewis Pairs
;
_journal_name_full 'Inorganic Chemistry'
_journal_page_first 11881
_journal_page_last 11888
_journal_paper_doi 10.1021/ic401406k
_journal_volume 52
_journal_year 2013
_chemical_formula_moiety 'C42 H40 B P'
_chemical_formula_sum 'C42 H40 B P'
_chemical_formula_weight 586.52
_chemical_name_systematic
;
 ? 
;
_space_group_crystal_system monoclinic
_space_group_IT_number 14
_space_group_name_Hall '-P 2ybc'
_space_group_name_H-M_alt 'P 1 21/c 1'
_symmetry_space_group_name_Hall '-P 2ybc'
_symmetry_space_group_name_H-M 'P 1 21/c 1'
_atom_sites_solution_hydrogens geom
_atom_sites_solution_primary direct
_atom_sites_solution_secondary difmap
_audit_creation_date 2012-12-07
_audit_creation_method
;
  Olex2 1.2
  (compiled Dec  5 2012 16:20:19, GUI svn.r4385)
;
_cell_angle_alpha 90.00
_cell_angle_beta 97.860(10)
_cell_angle_gamma 90.00
_cell_formula_units_Z 4
_cell_length_a 8.568(2)
_cell_length_b 20.405(5)
_cell_length_c 19.616(6)
_cell_measurement_reflns_used 48
_cell_measurement_temperature 173(2)
_cell_measurement_theta_max 24.972
_cell_measurement_theta_min 9.530
_cell_volume 3397.2(16)
_computing_cell_refinement 'Siemens XSCANS'
_computing_data_collection 'Siemens XSCANS'
_computing_data_reduction 'Siemens XSCANS'
_computing_molecular_graphics
;
O. V. Dolomanov, L. J. Bourhis, R. J. Gildea, J. A. K. Howard and H. Puschmann,
OLEX2: a complete structure solution, refinement and analysis program.
J. Appl. Cryst. (2009). 42, 339-341.
;
_computing_publication_material
;
O. V. Dolomanov, L. J. Bourhis, R. J. Gildea, J. A. K. Howard and H. Puschmann,
OLEX2: a complete structure solution, refinement and analysis program.
J. Appl. Cryst. (2009). 42, 339-341.
;
_computing_structure_refinement
;
XL, G.M. Sheldrick, Acta Cryst.
(2008). A64, 112-122
;
_computing_structure_solution
;
XS, G.M. Sheldrick, Acta Cryst.
(2008). A64, 112-122
;
_diffrn_ambient_temperature 173(2)
_diffrn_measured_fraction_theta_full 0.991
_diffrn_measured_fraction_theta_max 0.991
_diffrn_measurement_device_type 'Siemens P4'
_diffrn_measurement_method '2\q/\w scans'
_diffrn_radiation_monochromator graphite
_diffrn_radiation_type MoK\a
_diffrn_radiation_wavelength 0.71073
_diffrn_reflns_av_R_equivalents 0.0366
_diffrn_reflns_av_unetI/netI 0.0538
_diffrn_reflns_limit_h_max 10
_diffrn_reflns_limit_h_min -2
_diffrn_reflns_limit_k_max 20
_diffrn_reflns_limit_k_min -24
_diffrn_reflns_limit_l_max 23
_diffrn_reflns_limit_l_min -23
_diffrn_reflns_number 7789
_diffrn_reflns_theta_full 25.00
_diffrn_reflns_theta_max 25.00
_diffrn_reflns_theta_min 2.60
_diffrn_source 'normal-focus sealed tube'
_diffrn_standards_interval_count 197
_diffrn_standards_number 3
_exptl_absorpt_coefficient_mu 0.109
_exptl_absorpt_correction_type none
_exptl_crystal_colour colourless
_exptl_crystal_colour_primary colourless
_exptl_crystal_density_diffrn 1.147
_exptl_crystal_F_000 1248
_exptl_crystal_size_max 0.6
_exptl_crystal_size_mid 0.4
_exptl_crystal_size_min 0.4
_refine_diff_density_max 0.234
_refine_diff_density_min -0.449
_refine_diff_density_rms 0.036
_refine_ls_extinction_method none
_refine_ls_goodness_of_fit_ref 1.034
_refine_ls_hydrogen_treatment constr
_refine_ls_matrix_type full
_refine_ls_number_parameters 640
_refine_ls_number_reflns 5933
_refine_ls_number_restraints 0
_refine_ls_restrained_S_all 1.034
_refine_ls_R_factor_all 0.0755
_refine_ls_R_factor_gt 0.0500
_refine_ls_shift/su_max 0.001
_refine_ls_shift/su_mean 0.000
_refine_ls_structure_factor_coef Fsqd
_refine_ls_weighting_details 'calc w=1/[\s^2^(Fo^2^)+(0.0536P)^2^+1.3520P] where P=(Fo^2^+2Fc^2^)/3'
_refine_ls_weighting_scheme calc
_refine_ls_wR_factor_gt 0.1179
_refine_ls_wR_factor_ref 0.1349
_reflns_number_gt 4339
_reflns_number_total 5933
_reflns_threshold_expression >2sigma(I)
_cod_data_source_file ic401406k_si_001.cif
_cod_data_source_block compound2
_cod_original_cell_volume 3397.2(15)
_cod_database_code 4336423
_olex2_refinement_description
;
1. Fixed Uiso
 At 1.2 times of:
  {H2A,H2B} of C2, {H1A,H1B} of C1, {H2AA,H2AB} of C2A, H11 of C11, {H1AA,
  H1AB} of C1A, H12 of C12, H16 of C16, H16A of C16A, H17 of C17, H17A of C17A,
  H21A of C21A, H21 of C21, H22 of C22, H22A of C22A, H23 of C23, H23A of C23A,
  H24 of C24, H24A of C24A, H25 of C25, H25A of C25A, H31 of C31, H31A of C31A,
  {H32A,H32} of C32, H33 of C33, H33A of C33A, H34 of C34, H44A of C44A, H42 of
  C42, H44 of C44, H52 of C52, H54 of C54, H42A of C42A, H35A of C35A, H35 of
  C35, H34A of C34A
 At 1.5 times of:
  {H46A,H46B,H46C} of C46, {H47A,H47B,H47C} of C47, {H58A,H58B,H58C} of C58,
  {H57A,H57B,H57C} of C57, {H56A,H56B,H56C} of C56, {H48A,H48B,H48C} of C48,
  {H47D,H47E,H47F} of C47A, {H46D,H46E,H46F} of C46A, {H48D,H48E,H48F} of C48A
2. others
 Sof(C1)=Sof(H1A)=Sof(H1B)=1-Sof(H1A)=1-Sof(H1A)=1-Sof(H1A)=Sof(C2)=Sof(H2A)=
 Sof(H2B)=1-Sof(H1A)=1-Sof(H1A)=1-Sof(H1A)=Sof(C13)=1-Sof(H1A)=Sof(C14)=1-
 Sof(H1A)=Sof(C15)=1-Sof(H1A)=Sof(C16)=Sof(H16)=1-Sof(H1A)=1-Sof(H1A)=Sof(C17)=
 Sof(H17)=1-Sof(H1A)=1-Sof(H1A)
 Sof(C20)=1-Sof(C20A)=1-Sof(C20A)=1-Sof(C20A)=Sof(C21)=Sof(H21)=Sof(C22)=
 Sof(H22)=1-Sof(C20A)=1-Sof(C20A)=Sof(C23)=Sof(H23)=1-Sof(C20A)=1-Sof(C20A)=
 Sof(C24)=Sof(H24)=1-Sof(C20A)=1-Sof(C20A)=Sof(C25)=Sof(H25)=1-Sof(C20A)=1-
 Sof(C20A)
 Sof(C30)=1-Sof(C30A)=Sof(C31)=Sof(H31)=1-Sof(C30A)=1-Sof(C30A)=1-Sof(C30A)=
 Sof(H32)=Sof(C33)=Sof(H33)=1-Sof(C30A)=1-Sof(C30A)=Sof(C34)=Sof(H34)=1-
 Sof(C30A)=1-Sof(C30A)=Sof(C35)=Sof(H35)=1-Sof(C30A)=1-Sof(C30A)
 Sof(C41)=Sof(C42)=Sof(H42)=Sof(C43)=Sof(C44)=Sof(H44)=Sof(C45)=Sof(C46)=
 Sof(H46A)=Sof(H46B)=Sof(H46C)=Sof(C47)=Sof(H47A)=Sof(H47B)=Sof(H47C)=Sof(C48)=
 Sof(H48A)=Sof(H48B)=Sof(H48C)=1-Sof(C42)=1-Sof(C42)=1-Sof(C42)=1-Sof(C42)=1-
 Sof(C42)=1-Sof(C42)=1-Sof(C42)=1-Sof(C42)=1-Sof(C42)=1-Sof(C42)=1-Sof(C42)=1-
 Sof(C42)=1-Sof(C42)=1-Sof(C42)=1-Sof(C42)=1-Sof(C42)=1-Sof(C42)=1-Sof(C42)=1-
 Sof(C42)
3.a Secondary CH2 refined with riding coordinates:
 C1(H1A,H1B), C1A(H1AA,H1AB), C2(H2A,H2B), C2A(H2AA,H2AB)
3.b Me refined with riding coordinates:
 C47(H47A,H47B,H47C), C56(H56A,H56B,H56C), C57(H57A,H57B,H57C), C58(H58A,H58B,
 H58C)
3.c Aromatic/amide H refined with riding coordinates:
 C11(H11), C12(H12), C16(H16), C16A(H16A), C17(H17), C17A(H17A), C21A(H21A),
 C21(H21), C22(H22), C22A(H22A), C23(H23), C23A(H23A), C24(H24), C24A(H24A),
 C25(H25), C25A(H25A), C31(H31), C31A(H31A), C32(H32A), C32(H32), C33(H33),
 C33A(H33A), C34(H34), C34A(H34A), C35(H35), C35A(H35A), C42(H42), C44(H44),
 C42A(H42A), C44A(H44A), C52(H52), C54(H54)
3.d Idealised Me refined as rotating group:
 C46(H46A,H46B,H46C), C48(H48A,H48B,H48C), C46A(H46D,H46E,H46F), C47A(H47D,
 H47E,H47F), C48A(H48D,H48E,H48F)
;

loop_
_space_group_symop_id
_space_group_symop_operation_xyz
1 'x, y, z'
2 '-x, y+1/2, -z+1/2'
3 '-x, -y, -z'
4 'x, -y-1/2, z-1/2'

loop_
_atom_site_label
_atom_site_type_symbol
_atom_site_fract_x
_atom_site_fract_y
_atom_site_fract_z
_atom_site_U_iso_or_equiv
_atom_site_adp_type
_atom_site_occupancy
_atom_site_symmetry_multiplicity
_atom_site_calc_flag
_atom_site_refinement_flags
_atom_site_disorder_assembly
_atom_site_disorder_group
P1 P 0.13710(9) 0.71284(3) 0.38484(3) 0.0514(2) Uani 1 1 d . . .
C1 C -0.3159(8) 0.4766(4) 0.4300(4) 0.0466(17) Uani 0.520(10) 1 d P A 1
H1A H -0.2839 0.4300 0.4349 0.056 Uiso 0.520(10) 1 calc PR A 1
H1B H -0.4310 0.4790 0.4153 0.056 Uiso 0.520(10) 1 calc PR A 1
C1A C -0.2934(9) 0.4461(4) 0.4153(5) 0.0487(19) Uani 0.480(10) 1 d P A 2
H1AA H -0.2492 0.4014 0.4136 0.058 Uiso 0.480(10) 1 calc PR A 2
H1AB H -0.4094 0.4436 0.4038 0.058 Uiso 0.480(10) 1 calc PR A 2
C2 C -0.2680(7) 0.5149(5) 0.4988(3) 0.0485(17) Uani 0.520(10) 1 d P A 1
H2A H -0.3626 0.5311 0.5173 0.058 Uiso 0.520(10) 1 calc PR A 1
H2B H -0.2074 0.4863 0.5336 0.058 Uiso 0.520(10) 1 calc PR A 1
C2A C -0.2473(6) 0.4768(4) 0.4873(4) 0.0417(17) Uani 0.480(10) 1 d P A 2
H2AA H -0.3422 0.4902 0.5075 0.050 Uiso 0.480(10) 1 calc PR A 2
H2AB H -0.1859 0.4454 0.5188 0.050 Uiso 0.480(10) 1 calc PR A 2
C10 C -0.0604(2) 0.59703(10) 0.30256(10) 0.0326(5) Uani 1 1 d . A .
C11 C -0.1305(3) 0.54131(10) 0.27123(12) 0.0403(5) Uani 1 1 d . A .
H11 H -0.1203 0.5342 0.2242 0.048 Uiso 1 1 calc R . .
C12 C -0.2163(3) 0.49425(12) 0.30433(15) 0.0502(6) Uani 1 1 d . . .
H12 H -0.2629 0.4560 0.2827 0.060 Uiso 1 1 calc R A 1
C13 C -0.2241(15) 0.5127(5) 0.3783(6) 0.030(2) Uani 0.520(10) 1 d P A 1
C13A C -0.2255(18) 0.4905(4) 0.3663(7) 0.034(2) Uani 0.480(10) 1 d P A 2
C14 C -0.1473(15) 0.5682(4) 0.4105(6) 0.033(2) Uani 0.520(10) 1 d P A 1
C14A C -0.1458(14) 0.5436(5) 0.4035(6) 0.0243(18) Uani 0.480(10) 1 d P A 2
C15 C -0.1682(6) 0.5712(4) 0.4806(3) 0.0358(15) Uani 0.520(10) 1 d P A 1
C15A C -0.1479(6) 0.5361(4) 0.4748(3) 0.0338(15) Uani 0.480(10) 1 d P A 2
C16 C -0.0988(6) 0.6224(4) 0.5186(2) 0.0436(18) Uani 0.520(10) 1 d P A 1
H16 H -0.1129 0.6275 0.5655 0.052 Uiso 0.520(10) 1 calc PR A 1
C16A C -0.0706(6) 0.5813(4) 0.5189(3) 0.0352(15) Uani 0.480(10) 1 d P A 2
H16A H -0.0694 0.5772 0.5672 0.042 Uiso 0.480(10) 1 calc PR A 2
C17 C -0.0063(7) 0.6674(4) 0.4871(3) 0.0382(15) Uani 0.520(10) 1 d P A 1
H17 H 0.0400 0.7048 0.5106 0.046 Uiso 0.520(10) 1 calc PR A 1
C17A C 0.0068(7) 0.6338(4) 0.4912(3) 0.0328(15) Uani 0.480(10) 1 d P A 2
H17A H 0.0652 0.6613 0.5246 0.039 Uiso 0.480(10) 1 calc PR A 2
C18 C 0.0125(2) 0.65335(14) 0.41962(11) 0.0481(6) Uani 1 1 d . A .
C19 C -0.0638(2) 0.60387(12) 0.37521(11) 0.0399(5) Uani 1 1 d . . .
C20 C 0.3165(12) 0.7161(6) 0.4551(7) 0.032(2) Uani 0.589(12) 1 d P B 1
C20A C 0.2665(18) 0.7275(10) 0.4562(12) 0.039(3) Uani 0.411(12) 1 d P B 2
C21A C 0.4010(17) 0.6940(8) 0.4569(8) 0.129(8) Uani 0.411(12) 1 d P B 2
H21A H 0.4076 0.6628 0.4216 0.155 Uiso 0.411(12) 1 calc PR B 2
C21 C 0.4322(8) 0.6677(3) 0.4564(3) 0.0460(16) Uani 0.589(12) 1 d P B 1
H21 H 0.4242 0.6355 0.4210 0.055 Uiso 0.589(12) 1 calc PR B 1
C22 C 0.5600(7) 0.6659(4) 0.5093(3) 0.061(2) Uani 0.589(12) 1 d P B 1
H22 H 0.6375 0.6327 0.5091 0.073 Uiso 0.589(12) 1 calc PR B 1
C22A C 0.5330(15) 0.7026(10) 0.5071(9) 0.165(8) Uani 0.411(12) 1 d P B 2
H22A H 0.6233 0.6756 0.5067 0.197 Uiso 0.411(12) 1 calc PR B 2
C23 C 0.5748(8) 0.7105(5) 0.5605(3) 0.064(2) Uani 0.589(12) 1 d P B 1
H23 H 0.6638 0.7098 0.5951 0.077 Uiso 0.589(12) 1 calc PR B 1
C23A C 0.5314(15) 0.7497(10) 0.5565(9) 0.061(4) Uani 0.411(12) 1 d P B 2
H23A H 0.6200 0.7572 0.5904 0.073 Uiso 0.411(12) 1 calc PR B 2
C24 C 0.4600(12) 0.7568(7) 0.5617(4) 0.060(4) Uani 0.589(12) 1 d P B 1
H24 H 0.4659 0.7870 0.5988 0.073 Uiso 0.589(12) 1 calc PR B 1
C24A C 0.4014(14) 0.7840(5) 0.5548(6) 0.057(3) Uani 0.411(12) 1 d P B 2
H24A H 0.3979 0.8169 0.5889 0.069 Uiso 0.411(12) 1 calc PR B 2
C25 C 0.3331(10) 0.7598(4) 0.5081(4) 0.0476(17) Uani 0.589(12) 1 d P B 1
H25 H 0.2564 0.7933 0.5089 0.057 Uiso 0.589(12) 1 calc PR B 1
C25A C 0.2714(13) 0.7755(5) 0.5076(6) 0.050(2) Uani 0.411(12) 1 d P B 2
H25A H 0.1820 0.8027 0.5094 0.060 Uiso 0.411(12) 1 calc PR B 2
C30 C -0.0206(7) 0.7807(3) 0.3954(2) 0.0353(11) Uani 0.508(3) 1 d P B 1
C30A C 0.0978(6) 0.7991(2) 0.3854(2) 0.0345(11) Uani 0.492(3) 1 d P B 2
C31 C 0.0240(9) 0.8420(3) 0.3756(3) 0.0482(14) Uani 0.508(3) 1 d P B 1
H31 H 0.1202 0.8502 0.3582 0.058 Uiso 0.508(3) 1 calc PR B 1
C31A C -0.0534(8) 0.8183(4) 0.3956(3) 0.0434(14) Uani 0.492(3) 1 d P B 2
H31A H -0.1292 0.7886 0.4088 0.052 Uiso 0.492(3) 1 calc PR B 2
C32 C -0.0864(5) 0.89104(15) 0.38375(16) 0.0709(9) Uani 1 1 d . . .
H32A H -0.1916 0.9061 0.3827 0.085 Uiso 0.492(3) 1 calc PR B 2
H32 H -0.0492 0.9345 0.3792 0.085 Uiso 0.508(3) 1 calc PR B 1
C33 C -0.2253(8) 0.8874(3) 0.3960(3) 0.0618(16) Uani 0.508(3) 1 d P B 1
H33 H -0.2943 0.9240 0.3917 0.074 Uiso 0.508(3) 1 calc PR B 1
C33A C 0.0160(8) 0.9312(3) 0.3755(3) 0.0582(15) Uani 0.492(3) 1 d P B 2
H33A H -0.0088 0.9766 0.3753 0.070 Uiso 0.492(3) 1 calc PR B 2
C34 C -0.2710(6) 0.8275(3) 0.4157(2) 0.0588(15) Uani 0.508(3) 1 d P B 1
H34 H -0.3721 0.8220 0.4297 0.071 Uiso 0.508(3) 1 calc PR B 1
C34A C 0.1640(7) 0.9123(2) 0.3668(3) 0.0560(15) Uani 0.492(3) 1 d P B 2
H34A H 0.2391 0.9443 0.3577 0.067 Uiso 0.492(3) 1 calc PR B 2
C35 C -0.1699(5) 0.7739(2) 0.4156(2) 0.0430(12) Uani 0.508(3) 1 d P B 1
H35 H -0.2031 0.7321 0.4295 0.052 Uiso 0.508(3) 1 calc PR B 1
C35A C 0.2061(6) 0.8472(2) 0.3709(2) 0.0440(12) Uani 0.492(3) 1 d P B 2
H35A H 0.3095 0.8346 0.3638 0.053 Uiso 0.492(3) 1 calc PR B 2
B1 B -0.0045(3) 0.64834(11) 0.25019(12) 0.0325(5) Uani 1 1 d . . .
C40 C 0.0958(3) 0.61822(10) 0.19522(12) 0.0376(5) Uani 1 1 d . A .
C41 C 0.229(3) 0.5917(13) 0.2039(12) 0.036(3) Uani 0.48(3) 1 d P A 1
C42 C 0.305(2) 0.5607(9) 0.1547(14) 0.052(4) Uani 0.48(3) 1 d P A 1
H42 H 0.4030 0.5395 0.1677 0.062 Uiso 0.48(3) 1 calc PR A 1
C43 C 0.236(3) 0.5607(7) 0.0862(8) 0.053(3) Uani 0.48(3) 1 d P A 1
C44 C 0.089(2) 0.5896(9) 0.0713(8) 0.048(3) Uani 0.48(3) 1 d P A 1
H44 H 0.0391 0.5889 0.0249 0.058 Uiso 0.48(3) 1 calc PR A 1
C45 C 0.012(2) 0.6187(12) 0.1186(11) 0.032(3) Uani 0.48(3) 1 d P A 1
C46 C 0.318(2) 0.5881(12) 0.2813(15) 0.048(6) Uani 0.48(3) 1 d P A 1
H46A H 0.3556 0.6319 0.2962 0.073 Uiso 0.48(3) 1 calc PR A 1
H46B H 0.4073 0.5580 0.2834 0.073 Uiso 0.48(3) 1 calc PR A 1
H46C H 0.2442 0.5723 0.3118 0.073 Uiso 0.48(3) 1 calc PR A 1
C47 C 0.320(3) 0.5325(7) 0.0292(9) 0.095(5) Uani 0.48(3) 1 d P A 1
H47A H 0.2449 0.5076 -0.0029 0.142 Uiso 0.48(3) 1 calc PR A 1
H47B H 0.4053 0.5035 0.0493 0.142 Uiso 0.48(3) 1 calc PR A 1
H47C H 0.3640 0.5683 0.0045 0.142 Uiso 0.48(3) 1 calc PR A 1
C48 C -0.141(4) 0.6425(17) 0.104(2) 0.079(8) Uani 0.48(3) 1 d P A 1
H48A H -0.2064 0.6231 0.1358 0.119 Uiso 0.48(3) 1 calc PR A 1
H48B H -0.1836 0.6308 0.0566 0.119 Uiso 0.48(3) 1 calc PR A 1
H48C H -0.1397 0.6902 0.1090 0.119 Uiso 0.48(3) 1 calc PR A 1
C41A C 0.256(2) 0.5878(10) 0.2218(9) 0.025(3) Uani 0.52(3) 1 d P A 2
C42A C 0.3505(17) 0.5685(9) 0.1713(10) 0.041(3) Uani 0.52(3) 1 d P A 2
H42A H 0.4539 0.5525 0.1859 0.050 Uiso 0.52(3) 1 calc PR A 2
C43A C 0.2981(17) 0.5720(6) 0.1016(7) 0.046(2) Uani 0.52(3) 1 d P A 2
C44A C 0.1502(19) 0.5946(8) 0.0809(7) 0.044(3) Uani 0.52(3) 1 d P A 2
H44A H 0.1093 0.5951 0.0334 0.053 Uiso 0.52(3) 1 calc PR A 2
C45A C 0.055(2) 0.6180(12) 0.1316(11) 0.037(3) Uani 0.52(3) 1 d P A 2
C46A C 0.318(3) 0.5839(11) 0.2937(14) 0.046(4) Uani 0.52(3) 1 d P A 2
H46D H 0.3364 0.6282 0.3123 0.068 Uiso 0.52(3) 1 calc PR A 2
H46E H 0.4179 0.5597 0.2991 0.068 Uiso 0.52(3) 1 calc PR A 2
H46F H 0.2424 0.5612 0.3185 0.068 Uiso 0.52(3) 1 calc PR A 2
C47A C 0.4044(19) 0.5488(6) 0.0508(6) 0.071(3) Uani 0.52(3) 1 d P A 2
H47D H 0.3438 0.5215 0.0155 0.106 Uiso 0.52(3) 1 calc PR A 2
H47E H 0.4915 0.5232 0.0750 0.106 Uiso 0.52(3) 1 calc PR A 2
H47F H 0.4467 0.5869 0.0289 0.106 Uiso 0.52(3) 1 calc PR A 2
C48A C -0.119(3) 0.6468(13) 0.0949(17) 0.055(3) Uani 0.52(3) 1 d P A 2
H48D H -0.1971 0.6412 0.1265 0.082 Uiso 0.52(3) 1 calc PR A 2
H48E H -0.1527 0.6227 0.0523 0.082 Uiso 0.52(3) 1 calc PR A 2
H48F H -0.1087 0.6934 0.0845 0.082 Uiso 0.52(3) 1 calc PR A 2
C50 C -0.0736(2) 0.72020(10) 0.23933(10) 0.0317(4) Uani 1 1 d . A .
C51 C 0.0192(2) 0.77189(10) 0.21733(10) 0.0347(5) Uani 1 1 d . . .
C52 C -0.0434(3) 0.83438(11) 0.20569(11) 0.0411(5) Uani 1 1 d . A .
H52 H 0.0217 0.8680 0.1915 0.049 Uiso 1 1 calc R . .
C53 C -0.1968(3) 0.84925(11) 0.21399(12) 0.0459(6) Uani 1 1 d . . .
C54 C -0.2886(3) 0.79927(12) 0.23428(12) 0.0467(6) Uani 1 1 d . A .
H54 H -0.3951 0.8085 0.2394 0.056 Uiso 1 1 calc R . .
C55 C -0.2317(2) 0.73553(11) 0.24765(11) 0.0371(5) Uani 1 1 d . . .
C56 C 0.1905(3) 0.76329(11) 0.20860(13) 0.0477(6) Uani 1 1 d . A .
H56A H 0.2461 0.7411 0.2491 0.072 Uiso 1 1 calc R . .
H56B H 0.2383 0.8063 0.2035 0.072 Uiso 1 1 calc R . .
H56C H 0.1983 0.7369 0.1675 0.072 Uiso 1 1 calc R . .
C57 C -0.2606(4) 0.91807(12) 0.20177(16) 0.0673(8) Uani 1 1 d . A .
H57A H -0.1775 0.9498 0.2173 0.101 Uiso 1 1 calc R . .
H57B H -0.3496 0.9246 0.2276 0.101 Uiso 1 1 calc R . .
H57C H -0.2960 0.9243 0.1525 0.101 Uiso 1 1 calc R . .
C58 C -0.3478(3) 0.68600(12) 0.26815(14) 0.0511(6) Uani 1 1 d . A .
H58A H -0.3497 0.6475 0.2381 0.077 Uiso 1 1 calc R . .
H58B H -0.4530 0.7056 0.2636 0.077 Uiso 1 1 calc R . .
H58C H -0.3159 0.6727 0.3160 0.077 Uiso 1 1 calc R . .

loop_
_atom_site_aniso_label
_atom_site_aniso_U_11
_atom_site_aniso_U_22
_atom_site_aniso_U_33
_atom_site_aniso_U_23
_atom_site_aniso_U_13
_atom_site_aniso_U_12
P1 0.0910(5) 0.0240(3) 0.0332(3) -0.0022(2) -0.0129(3) 0.0102(3)
C1 0.035(3) 0.056(5) 0.050(4) 0.009(3) 0.009(2) -0.005(3)
C1A 0.039(3) 0.043(4) 0.064(5) 0.016(4) 0.007(3) -0.006(3)
C2 0.044(3) 0.060(5) 0.043(3) 0.006(3) 0.011(2) -0.009(3)
C2A 0.035(3) 0.039(4) 0.052(4) 0.017(3) 0.009(2) -0.001(3)
C10 0.0320(11) 0.0295(10) 0.0364(11) 0.0023(9) 0.0049(9) 0.0070(8)
C11 0.0440(12) 0.0317(11) 0.0469(13) 0.0024(10) 0.0121(10) 0.0006(10)
C12 0.0406(13) 0.0396(13) 0.0705(19) 0.0147(13) 0.0077(12) -0.0009(10)
C13 0.030(3) 0.022(5) 0.040(4) 0.008(4) 0.006(3) -0.005(5)
C13A 0.031(3) 0.015(5) 0.055(6) 0.006(4) -0.006(3) -0.009(4)
C14 0.032(3) 0.027(5) 0.041(3) -0.006(4) 0.001(2) 0.004(4)
C14A 0.022(3) 0.017(5) 0.034(4) 0.002(4) 0.003(2) -0.007(4)
C15 0.027(3) 0.050(4) 0.032(3) 0.001(3) 0.009(2) 0.001(3)
C15A 0.028(3) 0.027(3) 0.047(3) 0.008(3) 0.005(2) 0.009(2)
C16 0.037(3) 0.060(5) 0.035(2) -0.003(3) 0.011(2) -0.002(3)
C16A 0.039(3) 0.035(4) 0.032(3) 0.009(2) 0.007(2) 0.005(3)
C17 0.033(3) 0.040(4) 0.041(3) -0.009(3) 0.0065(19) 0.003(3)
C17A 0.029(3) 0.030(4) 0.038(3) -0.001(3) 0.000(2) 0.001(3)
C18 0.0262(11) 0.0831(18) 0.0343(12) -0.0083(12) 0.0014(9) 0.0117(11)
C19 0.0261(10) 0.0601(15) 0.0338(11) 0.0095(11) 0.0053(9) 0.0080(10)
C20 0.028(6) 0.032(5) 0.033(3) 0.006(3) -0.005(4) -0.004(4)
C20A 0.033(8) 0.037(6) 0.047(4) 0.001(4) 0.004(7) 0.007(5)
C21A 0.088(9) 0.130(12) 0.147(12) -0.112(10) -0.066(8) 0.063(9)
C21 0.050(3) 0.034(3) 0.050(3) 0.010(2) -0.009(2) -0.004(2)
C22 0.043(3) 0.071(4) 0.065(3) 0.025(3) -0.012(2) -0.015(3)
C22A 0.111(9) 0.185(15) 0.169(13) -0.108(12) -0.085(9) 0.106(10)
C23 0.044(3) 0.091(6) 0.053(3) 0.017(4) -0.009(2) -0.019(4)
C23A 0.043(8) 0.061(7) 0.070(7) -0.019(6) -0.021(6) -0.003(8)
C24 0.061(9) 0.080(9) 0.036(3) 0.002(5) -0.007(6) -0.033(8)
C24A 0.063(7) 0.045(5) 0.055(5) -0.009(4) -0.023(4) 0.006(4)
C25 0.058(5) 0.040(4) 0.043(3) -0.005(3) 0.000(3) 0.002(3)
C25A 0.047(6) 0.048(5) 0.051(4) -0.026(4) -0.008(4) 0.019(4)
C30 0.042(3) 0.036(3) 0.027(2) -0.003(2) 0.0007(19) 0.012(3)
C30A 0.041(3) 0.029(3) 0.030(2) -0.0012(18) -0.0052(19) 0.009(2)
C31 0.072(4) 0.033(3) 0.037(3) 0.000(2) 0.000(3) 0.004(3)
C31A 0.056(4) 0.041(4) 0.032(3) -0.007(3) 0.000(2) 0.016(3)
C32 0.087(2) 0.0519(18) 0.0676(19) -0.0188(15) -0.0127(17) 0.0272(18)
C33 0.086(4) 0.052(3) 0.045(3) 0.003(2) 0.004(3) 0.040(3)
C33A 0.089(5) 0.034(3) 0.049(3) -0.007(2) -0.001(3) 0.012(3)
C34 0.062(3) 0.071(4) 0.043(3) 0.000(3) 0.006(2) 0.031(3)
C34A 0.086(4) 0.030(2) 0.046(3) 0.009(2) -0.010(3) -0.007(3)
C35 0.042(3) 0.049(3) 0.037(2) -0.001(2) 0.0016(19) 0.013(2)
C35A 0.057(3) 0.028(2) 0.043(3) 0.0028(19) -0.006(2) -0.002(2)
B1 0.0312(12) 0.0318(12) 0.0335(12) -0.0015(10) 0.0005(9) -0.0001(10)
C40 0.0467(14) 0.0252(10) 0.0435(15) 0.0019(9) 0.0151(11) -0.0008(10)
C41 0.045(9) 0.027(5) 0.034(9) 0.013(6) 0.002(6) 0.006(5)
C42 0.046(8) 0.029(5) 0.088(14) 0.007(6) 0.034(8) 0.003(6)
C43 0.081(9) 0.029(5) 0.060(7) -0.004(4) 0.045(6) -0.010(5)
C44 0.078(9) 0.033(4) 0.036(5) 0.002(4) 0.018(5) -0.005(6)
C45 0.052(11) 0.028(3) 0.014(6) 0.001(4) -0.009(5) 0.001(7)
C46 0.027(7) 0.028(5) 0.096(16) 0.022(7) 0.026(9) 0.005(4)
C47 0.144(13) 0.072(6) 0.085(8) -0.013(5) 0.074(8) 0.011(7)
C48 0.13(2) 0.076(9) 0.025(7) 0.003(5) -0.012(10) -0.007(10)
C41A 0.029(6) 0.017(3) 0.027(8) 0.015(5) 0.003(5) 0.008(3)
C42A 0.037(6) 0.029(4) 0.062(7) -0.003(3) 0.020(5) -0.001(4)
C43A 0.060(6) 0.024(4) 0.061(5) -0.005(3) 0.028(5) -0.012(3)
C44A 0.063(8) 0.035(4) 0.035(4) -0.005(3) 0.012(5) -0.002(6)
C45A 0.043(8) 0.036(3) 0.028(9) 0.000(5) -0.007(4) 0.003(5)
C46A 0.049(8) 0.029(7) 0.054(6) -0.002(6) -0.008(5) 0.006(5)
C47A 0.092(7) 0.057(5) 0.072(5) -0.010(4) 0.043(5) 0.005(4)
C48A 0.076(6) 0.053(6) 0.034(9) 0.000(5) 0.002(6) 0.008(5)
C50 0.0367(11) 0.0314(11) 0.0261(10) 0.0016(8) 0.0011(8) 0.0051(9)
C51 0.0432(12) 0.0328(11) 0.0275(10) 0.0025(8) 0.0025(9) 0.0015(9)
C52 0.0541(14) 0.0326(11) 0.0345(11) 0.0067(9) -0.0013(10) -0.0013(10)
C53 0.0577(15) 0.0332(12) 0.0431(13) 0.0058(10) -0.0068(11) 0.0099(11)
C54 0.0384(12) 0.0465(14) 0.0527(14) 0.0033(11) -0.0024(10) 0.0154(10)
C55 0.0349(11) 0.0378(11) 0.0368(11) 0.0020(9) -0.0011(9) 0.0047(9)
C56 0.0477(14) 0.0362(12) 0.0613(15) 0.0058(11) 0.0156(11) -0.0050(10)
C57 0.0763(19) 0.0403(14) 0.080(2) 0.0101(14) -0.0066(15) 0.0204(13)
C58 0.0307(12) 0.0504(14) 0.0722(17) 0.0095(12) 0.0068(11) 0.0041(10)

loop_
_atom_type_symbol
_atom_type_description
_atom_type_scat_dispersion_real
_atom_type_scat_dispersion_imag
_atom_type_scat_source
C C 0.0033 0.0016 'International Tables Vol C Tables 4.2.6.8 and 6.1.1.4'
H H 0.0000 0.0000 'International Tables Vol C Tables 4.2.6.8 and 6.1.1.4'
B B 0.0013 0.0007 'International Tables Vol C Tables 4.2.6.8 and 6.1.1.4'
P P 0.1023 0.0942 'International Tables Vol C Tables 4.2.6.8 and 6.1.1.4'

loop_
_geom_angle_atom_site_label_1
_geom_angle_atom_site_label_2
_geom_angle_atom_site_label_3
_geom_angle
C18 P1 C20 102.0(4)
C18 P1 C30 89.04(18)
C20 P1 C30 113.2(4)
C20A P1 C30A 85.6(7)
C30A P1 C20 95.4(4)
C13 C1 C2 103.3(6)
C13A C1A C2A 105.6(6)
C15 C2 C1 105.5(4)
C15A C2A C1A 104.7(5)
C11 C10 C19 116.89(19)
C11 C10 B1 113.84(18)
C19 C10 B1 128.87(19)
C10 C11 C12 124.8(2)
C11 C12 C13 111.4(5)
C13A C12 C11 127.0(6)
C12 C13 C1 127.0(7)
C14 C13 C1 109.6(9)
C14 C13 C12 123.4(9)
C12 C13A C1A 139.1(9)
C12 C13A C14A 111.5(11)
C14A C13A C1A 109.4(10)
C15 C14 C13 110.9(9)
C19 C14 C13 118.1(9)
C19 C14 C15 130.8(9)
C13A C14A C19 128.7(10)
C15A C14A C13A 110.8(9)
C15A C14A C19 120.5(8)
C14 C15 C2 110.4(6)
C16 C15 C2 132.2(5)
C16 C15 C14 117.3(6)
C14A C15A C2A 109.3(6)
C16A C15A C2A 131.8(5)
C16A C15A C14A 118.9(6)
C15 C16 C17 119.1(5)
C15A C16A C17A 118.7(5)
C18 C17 C16 115.5(5)
C16A C17A C18 130.9(5)
C17 C18 P1 111.9(4)
C17 C18 C19 128.6(4)
C17A C18 P1 129.9(3)
C19 C18 P1 119.16(16)
C19 C18 C17A 108.6(4)
C10 C19 C14A 110.4(4)
C14 C19 C10 124.6(5)
C14 C19 C18 108.2(5)
C18 C19 C10 127.1(2)
C18 C19 C14A 122.1(5)
C21 C20 P1 119.0(8)
C25 C20 P1 124.1(6)
C25 C20 C21 116.7(9)
C21A C20A P1 112.7(17)
C21A C20A C25A 114.1(18)
C25A C20A P1 132.2(9)
C20A C21A C22A 123.7(15)
C20 C21 C22 120.7(8)
C23 C22 C21 121.3(6)
C23A C22A C21A 119.9(10)
C22 C23 C24 119.0(6)
C24A C23A C22A 116.6(14)
C23 C24 C25 120.1(8)
C23A C24A C25A 124.3(14)
C20 C25 C24 122.1(7)
C24A C25A C20A 121.3(9)
C31 C30 P1 112.9(5)
C31 C30 C35 117.9(7)
C35 C30 P1 129.0(4)
C31A C30A P1 117.1(6)
C31A C30A C35A 119.0(6)
C35A C30A P1 123.7(4)
C30 C31 C32 113.5(7)
C30A C31A C32 114.1(7)
C33 C32 C31 131.0(5)
C33 C32 C31A 94.3(5)
C33A C32 C31 87.5(5)
C33A C32 C31A 123.4(5)
C33A C32 C33 141.5(4)
C32 C33 C34 115.4(5)
C32 C33A C34A 121.5(5)
C33 C34 C35 120.2(5)
C33A C34A C35A 120.6(5)
C34 C35 C30 121.0(5)
C34A C35A C30A 120.7(5)
C10 B1 C40 115.02(17)
C50 B1 C10 123.87(18)
C50 B1 C40 119.52(18)
C41 C40 B1 129.9(11)
C41 C40 C45 114.9(14)
C45 C40 B1 115.2(10)
C41A C40 B1 117.9(8)
C41A C40 C45 126.8(11)
C45A C40 B1 125.0(11)
C45A C40 C41 105.1(15)
C45A C40 C41A 117.1(13)
C40 C41 C42 127.3(15)
C40 C41 C46 117(2)
C42 C41 C46 115.7(18)
C41 C42 C43 119.8(14)
C42 C43 C47 122.0(13)
C44 C43 C42 117.1(13)
C44 C43 C47 120.9(12)
C45 C44 C43 124.0(12)
C44 C45 C40 116.9(13)
C44 C45 C48 123.1(18)
C48 C45 C40 120(2)
C42A C41A C40 116.4(11)
C42A C41A C46A 120.1(17)
C46A C41A C40 123.2(17)
C43A C42A C41A 122.6(13)
C42A C43A C47A 119.5(10)
C44A C43A C42A 118.5(12)
C44A C43A C47A 122.0(11)
C43A C44A C45A 119.9(12)
C40 C45A C44A 125.2(15)
C40 C45A C48A 122.8(19)
C44A C45A C48A 112.0(14)
C51 C50 B1 120.81(18)
C55 C50 B1 122.20(18)
C55 C50 C51 116.92(18)
C50 C51 C56 122.71(18)
C52 C51 C50 120.7(2)
C52 C51 C56 116.55(19)
C53 C52 C51 122.3(2)
C52 C53 C57 120.9(2)
C54 C53 C52 117.5(2)
C54 C53 C57 121.6(2)
C53 C54 C55 122.9(2)
C50 C55 C58 123.76(19)
C54 C55 C50 119.7(2)
C54 C55 C58 116.49(19)

loop_
_geom_bond_atom_site_label_1
_geom_bond_atom_site_label_2
_geom_bond_distance
P1 C18 1.811(3)
P1 C20 1.921(11)
P1 C20A 1.69(2)
P1 C30 1.964(6)
P1 C30A 1.792(5)
C1 C2 1.564(9)
C1 C13 1.552(14)
C1A C2A 1.546(10)
C1A C13A 1.495(16)
C2 C15 1.504(8)
C2A C15A 1.519(7)
C10 C11 1.389(3)
C10 C19 1.436(3)
C10 B1 1.586(3)
C11 C12 1.419(3)
C12 C13 1.510(11)
C12 C13A 1.231(14)
C13 C14 1.413(9)
C13A C14A 1.428(9)
C14 C15 1.412(12)
C14 C19 1.287(12)
C14A C15A 1.409(12)
C14A C19 1.556(10)
C15 C16 1.371(8)
C15A C16A 1.370(8)
C16 C17 1.409(8)
C16A C17A 1.409(8)
C17 C18 1.386(6)
C17A C18 1.467(7)
C18 C19 1.432(3)
C20 C21 1.398(10)
C20 C25 1.361(16)
C20A C21A 1.338(13)
C20A C25A 1.40(3)
C21A C22A 1.405(17)
C21 C22 1.402(8)
C22 C23 1.347(10)
C22A C23A 1.366(19)
C23 C24 1.366(12)
C23A C24A 1.312(19)
C24 C25 1.407(11)
C24A C25A 1.359(16)
C30 C31 1.380(8)
C30 C35 1.397(7)
C30A C31A 1.394(8)
C30A C35A 1.407(7)
C31 C32 1.400(7)
C31A C32 1.523(9)
C32 C33 1.249(7)
C32 C33A 1.227(7)
C33 C34 1.355(8)
C33A C34A 1.359(8)
C34 C35 1.396(6)
C34A C35A 1.375(7)
B1 C40 1.591(3)
B1 C50 1.585(3)
C40 C41 1.26(3)
C40 C45 1.574(18)
C40 C41A 1.535(19)
C40 C45A 1.25(2)
C41 C42 1.39(4)
C41 C46 1.60(3)
C42 C43 1.39(2)
C43 C44 1.39(2)
C43 C47 1.522(15)
C44 C45 1.35(3)
C45 C48 1.39(4)
C41A C42A 1.42(3)
C41A C46A 1.44(3)
C42A C43A 1.38(2)
C43A C44A 1.357(17)
C43A C47A 1.515(14)
C44A C45A 1.45(3)
C45A C48A 1.67(3)
C50 C51 1.423(3)
C50 C55 1.421(3)
C51 C52 1.390(3)
C51 C56 1.511(3)
C52 C53 1.380(3)
C53 C54 1.380(3)
C53 C57 1.514(3)
C54 C55 1.401(3)
C55 C58 1.511(3)

loop_
_geom_torsion_atom_site_label_1
_geom_torsion_atom_site_label_2
_geom_torsion_atom_site_label_3
_geom_torsion_atom_site_label_4
_geom_torsion
P1 C18 C19 C10 -3.5(3)
P1 C18 C19 C14 -179.0(5)
P1 C18 C19 C14A 168.1(5)
P1 C20 C21 C22 -176.0(5)
P1 C20 C25 C24 174.4(8)
P1 C20A C21A C22A 173.5(15)
P1 C20A C25A C24A -169.5(14)
P1 C30 C31 C32 -179.2(3)
P1 C30 C35 C34 -175.6(4)
P1 C30A C31A C32 -170.4(3)
P1 C30A C35A C34A 174.8(4)
C1 C2 C15 C14 -2.6(8)
C1 C2 C15 C16 176.9(6)
C1 C13 C14 C15 4.1(11)
C1 C13 C14 C19 179.4(8)
C1A C2A C15A C14A 4.5(7)
C1A C2A C15A C16A -177.9(6)
C1A C13A C14A C15A 3.3(12)
C1A C13A C14A C19 -176.7(9)
C2 C1 C13 C12 175.5(8)
C2 C1 C13 C14 -5.4(9)
C2 C15 C16 C17 178.1(6)
C2A C1A C13A C12 178.5(14)
C2A C1A C13A C14A -0.3(10)
C2A C15A C16A C17A -176.7(5)
C10 C11 C12 C13 0.8(6)
C10 C11 C12 C13A -9.8(8)
C10 B1 C40 C41 -65.2(16)
C10 B1 C40 C45 111.6(10)
C10 B1 C40 C41A -64.2(9)
C10 B1 C40 C45A 116.6(13)
C10 B1 C50 C51 152.24(19)
C10 B1 C50 C55 -30.9(3)
C11 C10 C19 C14 -11.5(6)
C11 C10 C19 C14A 1.4(5)
C11 C10 C19 C18 173.7(2)
C11 C10 B1 C40 -48.8(2)
C11 C10 B1 C50 116.7(2)
C11 C12 C13 C1 175.7(8)
C11 C12 C13 C14 -3.3(11)
C11 C12 C13A C1A -174.6(11)
C11 C12 C13A C14A 4.2(13)
C12 C13 C14 C15 -176.8(9)
C12 C13 C14 C19 -1.5(14)
C12 C13A C14A C15A -175.9(9)
C12 C13A C14A C19 4.1(15)
C13 C1 C2 C15 4.7(7)
C13 C12 C13A C1A 152(5)
C13 C12 C13A C14A -29(3)
C13 C14 C15 C2 -0.9(10)
C13 C14 C15 C16 179.6(7)
C13 C14 C19 C10 9.2(11)
C13 C14 C19 C14A -33(3)
C13 C14 C19 C18 -175.2(7)
C13A C1A C2A C15A -2.5(8)
C13A C12 C13 C1 -33(3)
C13A C12 C13 C14 148(4)
C13A C14A C15A C2A -5.0(10)
C13A C14A C15A C16A 177.2(7)
C13A C14A C19 C10 -6.8(12)
C13A C14A C19 C14 137(4)
C13A C14A C19 C18 -179.7(9)
C14 C15 C16 C17 -2.5(9)
C14A C15A C16A C17A 0.6(9)
C15 C14 C19 C10 -176.6(7)
C15 C14 C19 C14A 141(4)
C15 C14 C19 C18 -1.0(11)
C15 C16 C17 C18 -3.1(8)
C15A C14A C19 C10 173.2(7)
C15A C14A C19 C14 -43(3)
C15A C14A C19 C18 0.4(10)
C15A C16A C17A C18 4.9(9)
C16 C17 C18 P1 -178.5(4)
C16 C17 C18 C17A -42.9(7)
C16 C17 C18 C19 8.1(7)
C16A C17A C18 P1 -168.9(5)
C16A C17A C18 C17 133.4(12)
C16A C17A C18 C19 -6.8(7)
C17 C18 C19 C10 169.5(5)
C17 C18 C19 C14 -6.0(6)
C17 C18 C19 C14A -18.9(7)
C17A C18 C19 C10 -167.8(3)
C17A C18 C19 C14 16.7(6)
C17A C18 C19 C14A 3.8(6)
C18 P1 C20 C21 81.4(8)
C18 P1 C20 C25 -92.8(9)
C18 P1 C20A C21A 99.0(17)
C18 P1 C20A C25A -93.9(19)
C18 P1 C30 C31 178.4(3)
C18 P1 C30 C35 -5.7(4)
C18 P1 C30A C31A -17.4(4)
C18 P1 C30A C35A 167.7(3)
C19 C10 C11 C12 5.8(3)
C19 C10 B1 C40 138.8(2)
C19 C10 B1 C50 -55.7(3)
C19 C14 C15 C2 -175.4(8)
C19 C14 C15 C16 5.0(13)
C19 C14A C15A C2A 175.0(7)
C19 C14A C15A C16A -2.9(11)
C20 P1 C18 C17 49.9(5)
C20 P1 C18 C17A 24.5(6)
C20 P1 C18 C19 -136.0(4)
C20 P1 C20A C21A -4(3)
C20 P1 C20A C25A 163(6)
C20 P1 C30 C31 75.8(5)
C20 P1 C30 C35 -108.4(5)
C20 P1 C30A C31A -125.3(5)
C20 P1 C30A C35A 59.8(5)
C20 C21 C22 C23 0.3(9)
C20A P1 C18 C17 36.2(7)
C20A P1 C18 C17A 10.7(7)
C20A P1 C18 C19 -149.7(6)
C20A P1 C20 C21 161(5)
C20A P1 C20 C25 -13(4)
C20A P1 C30 C31 79.2(8)
C20A P1 C30 C35 -105.0(8)
C20A P1 C30A C31A -115.6(7)
C20A P1 C30A C35A 69.5(7)
C20A C21A C22A C23A -4(3)
C21A C20A C25A C24A -2(3)
C21A C22A C23A C24A 2(3)
C21 C20 C25 C24 0.1(13)
C21 C22 C23 C24 2.2(8)
C22 C23 C24 C25 -3.5(10)
C22A C23A C24A C25A 0(2)
C23 C24 C25 C20 2.4(13)
C23A C24A C25A C20A 1(2)
C25 C20 C21 C22 -1.4(12)
C25A C20A C21A C22A 4(3)
C30 P1 C18 C17 -63.7(4)
C30 P1 C18 C17A -89.1(4)
C30 P1 C18 C19 110.5(2)
C30 P1 C20 C21 175.5(6)
C30 P1 C20 C25 1.4(10)
C30 P1 C20A C21A -170.4(16)
C30 P1 C20A C25A -3(2)
C30 P1 C30A C31A -1.1(4)
C30 P1 C30A C35A -176.0(6)
C30 C31 C32 C31A 2.6(4)
C30 C31 C32 C33 -11.9(7)
C30 C31 C32 C33A 166.5(4)
C30A P1 C18 C17 -54.5(4)
C30A P1 C18 C17A -79.9(5)
C30A P1 C18 C19 119.6(2)
C30A P1 C20 C21 -153.9(8)
C30A P1 C20 C25 32.0(9)
C30A P1 C20A C21A -138.9(18)
C30A P1 C20A C25A 28.2(18)
C30A P1 C30 C31 12.2(3)
C30A P1 C30 C35 -172.0(6)
C30A C31A C32 C31 9.6(4)
C30A C31A C32 C33 178.7(4)
C30A C31A C32 C33A -9.8(6)
C31 C30 C35 C34 0.1(6)
C31 C32 C33 C34 12.2(7)
C31 C32 C33A C34A -2.3(5)
C31A C30A C35A C34A 0.0(7)
C31A C32 C33 C34 3.4(5)
C31A C32 C33A C34A 9.4(7)
C32 C33 C34 C35 -5.5(7)
C32 C33A C34A C35A -3.8(8)
C33 C32 C33A C34A 175.7(6)
C33 C34 C35 C30 0.1(7)
C33A C32 C33 C34 -165.1(6)
C33A C34A C35A C30A -1.1(7)
C35 C30 C31 C32 4.5(6)
C35A C30A C31A C32 4.7(6)
B1 C10 C11 C12 -167.6(2)
B1 C10 C19 C14 160.7(6)
B1 C10 C19 C14A 173.6(5)
B1 C10 C19 C18 -14.0(3)
B1 C40 C41 C42 173.3(17)
B1 C40 C41 C46 -1(3)
B1 C40 C45 C44 -175.7(13)
B1 C40 C45 C48 -2(2)
B1 C40 C41A C42A -172.8(12)
B1 C40 C41A C46A 2(2)
B1 C40 C45A C44A 175.6(14)
B1 C40 C45A C48A -3(3)
B1 C50 C51 C52 177.90(18)
B1 C50 C51 C56 -5.0(3)
B1 C50 C55 C54 -177.05(19)
B1 C50 C55 C58 0.7(3)
C40 B1 C50 C51 -42.9(3)
C40 B1 C50 C55 134.0(2)
C40 C41 C42 C43 5(4)
C40 C41A C42A C43A -5(2)
C41 C40 C45 C44 2(2)
C41 C40 C45 C48 175(2)
C41 C40 C41A C42A 4(8)
C41 C40 C41A C46A 178(11)
C41 C40 C45A C44A -3(3)
C41 C40 C45A C48A 178(2)
C41 C42 C43 C44 -3(2)
C41 C42 C43 C47 174.6(17)
C42 C43 C44 C45 2(2)
C43 C44 C45 C40 -1(3)
C43 C44 C45 C48 -174(2)
C45 C40 C41 C42 -4(3)
C45 C40 C41 C46 -178.2(18)
C45 C40 C41A C42A 12(2)
C45 C40 C41A C46A -173.8(17)
C45 C40 C45A C44A -159(12)
C45 C40 C45A C48A 22(9)
C46 C41 C42 C43 179.4(17)
C47 C43 C44 C45 -176.2(16)
C41A C40 C41 C42 169(12)
C41A C40 C41 C46 -6(8)
C41A C40 C45 C44 0(3)
C41A C40 C45 C48 174(2)
C41A C40 C45A C44A -4(3)
C41A C40 C45A C48A 177.8(18)
C41A C42A C43A C44A 0(2)
C41A C42A C43A C47A -178.5(14)
C42A C43A C44A C45A 4(2)
C43A C44A C45A C40 -2(3)
C43A C44A C45A C48A 177.2(15)
C45A C40 C41 C42 -8(3)
C45A C40 C41 C46 177(2)
C45A C40 C45 C44 27(9)
C45A C40 C45 C48 -159(12)
C45A C40 C41A C42A 6(2)
C45A C40 C41A C46A -179(2)
C46A C41A C42A C43A -179.1(16)
C47A C43A C44A C45A -178.2(14)
C50 B1 C40 C41 128.6(16)
C50 B1 C40 C45 -54.5(10)
C50 B1 C40 C41A 129.6(9)
C50 B1 C40 C45A -49.5(13)
C50 C51 C52 C53 -0.7(3)
C51 C50 C55 C54 0.0(3)
C51 C50 C55 C58 177.7(2)
C51 C52 C53 C54 -0.3(3)
C51 C52 C53 C57 179.2(2)
C52 C53 C54 C55 1.2(3)
C53 C54 C55 C50 -1.0(3)
C53 C54 C55 C58 -178.9(2)
C55 C50 C51 C52 0.9(3)
C55 C50 C51 C56 177.9(2)
C56 C51 C52 C53 -177.9(2)
C57 C53 C54 C55 -178.3(2)
